data_7710350
loop_
_publ_author_name
'Yi, Chengkun'
'Wu, Lingfeng'
'Chen, Liang'
'Ren, Wenshan'

_publ_section_title
;
 Reactivity studies on lanthanum and cerium hydrido metallocenes.
;
_journal_issue 24
_journal_name_full 'Dalton transactions (Cambridge, England : 2003)'
_journal_page_first 9241
_journal_page_last 9246
_journal_paper_doi 10.1039/d2dt00996j
_journal_volume 51
_journal_year 2022
_chemical_formula_moiety 'C36 H61 La O2'
_chemical_formula_sum 'C36 H61 La O2'
_chemical_formula_weight 664.75
_space_group_crystal_system monoclinic
_space_group_IT_number 14
_space_group_name_Hall '-P 2ybc'
_space_group_name_H-M_alt 'P 1 21/c 1'
_atom_sites_solution_hydrogens geom
_atom_sites_solution_primary iterative
_audit_creation_date 2022-05-01
_audit_creation_method
;
Olex2 1.2
(compiled 2017.08.10 svn.r3458 for OlexSys, GUI svn.r5381)
;
_audit_update_record
;
2022-05-03 deposited with the CCDC.	2022-05-25 downloaded from the CCDC.
;
_cell_angle_alpha 90
_cell_angle_beta 107.0666(19)
_cell_angle_gamma 90
_cell_formula_units_Z 4
_cell_length_a 11.37190(18)
_cell_length_b 17.5341(3)
_cell_length_c 18.3300(3)
_cell_measurement_reflns_used 18344
_cell_measurement_temperature 179.99(11)
_cell_measurement_theta_max 28.9340
_cell_measurement_theta_min 3.9080
_cell_volume 3493.98(11)
_computing_cell_refinement 'CrysAlisPro 1.171.39.38a (Rigaku OD, 2017)'
_computing_data_collection 'CrysAlisPro 1.171.39.38a (Rigaku OD, 2017)'
_computing_data_reduction 'CrysAlisPro 1.171.39.38a (Rigaku OD, 2017)'
_computing_molecular_graphics 'Olex2 (Dolomanov et al., 2009)'
_computing_publication_material 'Olex2 (Dolomanov et al., 2009)'
_computing_structure_refinement 'ShelXL (Sheldrick, 2015)'
_computing_structure_solution
;
Superflip (Palatinus & Chapuis, 2007;Palatinus & van der Lee, 2008;
Palatinus et al., 2012)
;
_diffrn_ambient_environment N~2~
_diffrn_ambient_temperature 179.99(11)
_diffrn_detector 'CCD plate'
_diffrn_detector_area_resol_mean 8.0243
_diffrn_detector_type EosS2
_diffrn_measured_fraction_theta_full 0.998
_diffrn_measured_fraction_theta_max 0.998
_diffrn_measurement_details
;
List of Runs (angles in degrees, time in seconds):

  # Type    Start    End  Width  t~exp~   \w     \q     \k     \f   Frames
#--------------------------------------------------------------------------
  1  \w     34.00  89.00   1.00   20.52    --   16.35-178.00  30.00   55
  2  \w    -20.00  55.00   1.00   20.52    --   16.35 -99.00-120.00   75
  3  \w     34.00  89.00   1.00   20.52    --   16.35-178.00 120.00   55
  4  \w      0.00  84.00   1.00   20.52    --   16.35  57.00-180.00   84
  5  \w    -51.00  33.00   1.00   20.52    --   16.35 -57.00-120.00   84
  6  \w    -10.00  84.00   1.00   20.52    --   16.35  77.00  90.00   94
  7  \w     -3.00  65.00   1.00   20.52    --   16.35  38.00   0.00   68
;
_diffrn_measurement_device 'four-circle diffractometer'
_diffrn_measurement_device_type 'SuperNova, Dual, Cu at home/near, EosS2'
_diffrn_measurement_method '\w scans'
_diffrn_orient_matrix_type 'CrysAlisPro convention (1999,Acta A55,543-557)'
_diffrn_orient_matrix_UB_11 -0.0041031000
_diffrn_orient_matrix_UB_12 -0.0374281000
_diffrn_orient_matrix_UB_13 0.0137207000
_diffrn_orient_matrix_UB_21 -0.0634646000
_diffrn_orient_matrix_UB_22 0.0056943000
_diffrn_orient_matrix_UB_23 -0.0044021000
_diffrn_orient_matrix_UB_31 -0.0145776000
_diffrn_orient_matrix_UB_32 -0.0142345000
_diffrn_orient_matrix_UB_33 -0.0378303000
_diffrn_radiation_monochromator mirror
_diffrn_radiation_probe x-ray
_diffrn_radiation_type MoK\a
_diffrn_radiation_wavelength 0.71073
_diffrn_reflns_av_R_equivalents 0.0311
_diffrn_reflns_av_unetI/netI 0.0253
_diffrn_reflns_Laue_measured_fraction_full 0.998
_diffrn_reflns_Laue_measured_fraction_max 0.998
_diffrn_reflns_limit_h_max 14
_diffrn_reflns_limit_h_min -14
_diffrn_reflns_limit_k_max 21
_diffrn_reflns_limit_k_min -21
_diffrn_reflns_limit_l_max 22
_diffrn_reflns_limit_l_min -22
_diffrn_reflns_number 36244
_diffrn_reflns_point_group_measured_fraction_full 0.998
_diffrn_reflns_point_group_measured_fraction_max 0.998
_diffrn_reflns_theta_full 25.242
_diffrn_reflns_theta_max 26.372
_diffrn_reflns_theta_min 3.388
_diffrn_source 'micro-focus sealed X-ray tube'
_diffrn_source_type 'SuperNova (Mo) X-ray Source'
_exptl_absorpt_coefficient_mu 1.250
_exptl_absorpt_correction_T_max 1.00000
_exptl_absorpt_correction_T_min 0.81798
_exptl_absorpt_correction_type multi-scan
_exptl_absorpt_process_details
;
CrysAlisPro 1.171.39.38a (Rigaku Oxford Diffraction, 2017)
Empirical absorption correction using spherical harmonics,
 implemented in SCALE3 ABSPACK scaling algorithm.
;
_exptl_crystal_colour 'clear light colourless'
_exptl_crystal_colour_lustre clear
_exptl_crystal_colour_modifier light
_exptl_crystal_colour_primary colourless
_exptl_crystal_density_diffrn 1.264
_exptl_crystal_description block
_exptl_crystal_F_000 1400
_exptl_crystal_size_max 0.2
_exptl_crystal_size_mid 0.15
_exptl_crystal_size_min 0.15
_refine_diff_density_max 0.721
_refine_diff_density_min -0.843
_refine_diff_density_rms 0.075
_refine_ls_extinction_method none
_refine_ls_goodness_of_fit_ref 1.163
_refine_ls_hydrogen_treatment constr
_refine_ls_matrix_type full
_refine_ls_number_parameters 386
_refine_ls_number_reflns 7122
_refine_ls_number_restraints 44
_refine_ls_restrained_S_all 1.164
_refine_ls_R_factor_all 0.0415
_refine_ls_R_factor_gt 0.0367
_refine_ls_shift/su_max 0.001
_refine_ls_shift/su_mean 0.000
_refine_ls_structure_factor_coef Fsqd
_refine_ls_weighting_details 'w=1/[\s^2^(Fo^2^)+(0.0272P)^2^+6.0586P] where P=(Fo^2^+2Fc^2^)/3'
_refine_ls_weighting_scheme calc
_refine_ls_wR_factor_gt 0.0839
_refine_ls_wR_factor_ref 0.0861
_reflns_Friedel_coverage 0.000
_reflns_number_gt 6474
_reflns_number_total 7122
_reflns_threshold_expression 'I > 2\s(I)'
_cod_data_source_file d2dt00996j2.cif
_cod_data_source_block compound5
_cod_depositor_comments 'Adding full bibliography for 7710344--7710352.cif.'
_cod_database_code 7710350
_shelx_shelxl_version_number 2018/1
_chemical_oxdiff_formula 'C1 H1 O1 La1'
_shelx_space_group_comment
;
The symmetry employed for this shelxl refinement is uniquely defined
by the following loop, which should always be used as a source of
symmetry information in preference to the above space-group names.
They are only intended as comments.
;
_reflns_odcompleteness_completeness 99.76
_reflns_odcompleteness_iscentric 1
_reflns_odcompleteness_theta 26.32
_olex2_refinement_description
;
1. Fixed Uiso
 At 1.2 times of:
  All C(H) groups, All C(H,H) groups
 At 1.5 times of:
  All C(H,H,H) groups
2. Restrained distances
 C16-C19 \\sim C16-C19A
 with sigma of 0.001
 C16-C18 \\sim C16-C18A
 with sigma of 0.001
3. Uiso/Uaniso restraints and constraints
C16 \\sim C19 \\sim C19A \\sim C18 \\sim C18A: within 1.7A with sigma of 0.001
and sigma for terminal atoms of 0.002
4. Others
 Sof(C19A)=Sof(H19D)=Sof(H19E)=Sof(H19F)=1-FVAR(1)
 Sof(C19)=Sof(H19A)=Sof(H19B)=Sof(H19C)=FVAR(1)
 Sof(C18A)=Sof(H18D)=Sof(H18E)=Sof(H18F)=1-FVAR(2)
 Sof(C18)=Sof(H18A)=Sof(H18B)=Sof(H18C)=FVAR(2)
5.a Ternary CH refined with riding coordinates:
 C1(H1)
5.b Secondary CH2 refined with riding coordinates:
 C4(H4A,H4B), C6(H6A,H6B), C36(H36A,H36B), C34(H34A,H34B), C35(H35A,H35B),
 C33(H33A,H33B), C3(H3A,H3B), C2(H2A,H2B), C5(H5A,H5B)
5.c Aromatic/amide H refined with riding coordinates:
 C20(H20), C27(H27), C13(H13), C14(H14), C7(H7), C26(H26)
5.d Idealised Me refined as rotating group:
 C17(H17A,H17B,H17C), C32(H32A,H32B,H32C), C24(H24A,H24B,H24C), C31(H31A,H31B,
 H31C), C10(H10A,H10B,H10C), C25(H25A,H25B,H25C), C30(H30A,H30B,H30C), C11(H11A,
 H11B,H11C), C23(H23A,H23B,H23C), C12(H12A,H12B,H12C), C18(H18A,H18B,H18C),
 C19(H19A,H19B,H19C), C19A(H19D,H19E,H19F), C18A(H18D,H18E,H18F)
;
_olex2_date_sample_data_collection 2020-06-10
_olex2_submission_special_instructions 'No special instructions were received'
_oxdiff_exptl_absorpt_empirical_details
;
Empirical correction (ABSPACK) includes:
- Absorption correction using spherical harmonics
- Frame scaling
;
_oxdiff_exptl_absorpt_empirical_full_max 1.224
_oxdiff_exptl_absorpt_empirical_full_min 0.776

loop_
_space_group_symop_operation_xyz
'x, y, z'
'-x, y+1/2, -z+1/2'
'-x, -y, -z'
'x, -y-1/2, z-1/2'

loop_
_atom_site_label
_atom_site_type_symbol
_atom_site_fract_x
_atom_site_fract_y
_atom_site_fract_z
_atom_site_U_iso_or_equiv
_atom_site_adp_type
_atom_site_occupancy
_atom_site_site_symmetry_order
_atom_site_calc_flag
_atom_site_refinement_flags_posn
_atom_site_refinement_flags_adp
_atom_site_refinement_flags_occupancy
_atom_site_disorder_assembly
_atom_site_disorder_group
La1 La 0.12868(2) 0.65229(2) 0.29977(2) 0.02627(7) Uani 1 1 d . . . . .
O1 O 0.2404(2) 0.58850(14) 0.24341(13) 0.0343(5) Uani 1 1 d . . . . .
O2 O 0.1843(2) 0.76958(15) 0.22885(17) 0.0492(7) Uani 1 1 d . . . . .
C20 C -0.1164(3) 0.6906(2) 0.20089(19) 0.0291(7) Uani 1 1 d . . . . .
H20 H -0.120560 0.734390 0.171568 0.035 Uiso 1 1 calc R . . . .
C4 C 0.5511(4) 0.5320(3) 0.1707(3) 0.0581(12) Uani 1 1 d . . . . .
H4A H 0.615627 0.499888 0.162564 0.070 Uiso 1 1 calc R . . . .
H4B H 0.561689 0.582929 0.152998 0.070 Uiso 1 1 calc R . . . .
C17 C 0.3096(7) 0.4688(3) 0.5281(3) 0.102(2) Uani 1 1 d . . . . .
H17A H 0.389960 0.491306 0.539434 0.153 Uiso 1 1 calc GR . . . .
H17B H 0.317123 0.414300 0.530889 0.153 Uiso 1 1 calc GR . . . .
H17C H 0.269696 0.486273 0.564482 0.153 Uiso 1 1 calc GR . . . .
C32 C -0.1046(4) 0.8255(2) 0.3185(3) 0.0522(11) Uani 1 1 d . . . . .
H32A H -0.021058 0.814442 0.346918 0.078 Uiso 1 1 calc GR . . . .
H32B H -0.136377 0.864634 0.344132 0.078 Uiso 1 1 calc GR . . . .
H32C H -0.107482 0.842688 0.268276 0.078 Uiso 1 1 calc GR . . . .
C21 C -0.0919(3) 0.61667(19) 0.17903(18) 0.0280(7) Uani 1 1 d . . . . .
C27 C -0.1146(3) 0.61248(19) 0.29939(18) 0.0286(7) Uani 1 1 d . . . . .
H27 H -0.117937 0.594217 0.346371 0.034 Uiso 1 1 calc R . . . .
C28 C -0.1337(3) 0.68821(19) 0.27428(18) 0.0281(7) Uani 1 1 d . . . . .
C6 C 0.4591(3) 0.5756(3) 0.2709(2) 0.0477(10) Uani 1 1 d . . . . .
H6A H 0.464263 0.629211 0.259185 0.057 Uiso 1 1 calc R . . . .
H6B H 0.467859 0.571450 0.324996 0.057 Uiso 1 1 calc R . . . .
C8 C 0.2979(3) 0.7029(2) 0.44430(19) 0.0320(7) Uani 1 1 d . . . . .
C1 C 0.3337(3) 0.5459(2) 0.2264(2) 0.0379(8) Uani 1 1 d . . . . .
H1 H 0.327100 0.493164 0.242492 0.045 Uiso 1 1 calc R . . . .
C13 C 0.1789(3) 0.7033(2) 0.4538(2) 0.0364(8) Uani 1 1 d . . . . .
H13 H 0.134284 0.746399 0.458909 0.044 Uiso 1 1 calc R . . . .
C14 C 0.1396(3) 0.6271(2) 0.45435(19) 0.0378(8) Uani 1 1 d . . . . .
H14 H 0.064671 0.611568 0.460165 0.045 Uiso 1 1 calc R . . . .
C7 C 0.3293(3) 0.6260(2) 0.43846(19) 0.0325(7) Uani 1 1 d . . . . .
H7 H 0.402745 0.608843 0.431586 0.039 Uiso 1 1 calc R . . . .
C36 C 0.2692(4) 0.7632(2) 0.1814(3) 0.0552(11) Uani 1 1 d . . . . .
H36A H 0.339741 0.731948 0.206728 0.066 Uiso 1 1 calc R . . . .
H36B H 0.227622 0.740378 0.132361 0.066 Uiso 1 1 calc R . . . .
C26 C -0.0893(3) 0.56850(19) 0.24086(18) 0.0274(7) Uani 1 1 d . . . . .
H26 H -0.073617 0.516365 0.242982 0.033 Uiso 1 1 calc R . . . .
C24 C 0.0012(3) 0.6431(2) 0.0729(2) 0.0377(8) Uani 1 1 d . . . . .
H24A H -0.023242 0.695486 0.073009 0.057 Uiso 1 1 calc GR . . . .
H24B H -0.000656 0.628484 0.022101 0.057 Uiso 1 1 calc GR . . . .
H24C H 0.083110 0.636939 0.106498 0.057 Uiso 1 1 calc GR . . . .
C15 C 0.2318(3) 0.5786(2) 0.44466(19) 0.0341(8) Uani 1 1 d . . . . .
C9 C 0.3851(3) 0.7706(2) 0.4533(2) 0.0412(9) Uani 1 1 d . . . . .
C34 C 0.1970(5) 0.8890(3) 0.1724(3) 0.0672(14) Uani 1 1 d . . . . .
H34A H 0.222480 0.936318 0.199948 0.081 Uiso 1 1 calc R . . . .
H34B H 0.147780 0.901082 0.120814 0.081 Uiso 1 1 calc R . . . .
C31 C -0.3148(4) 0.7717(3) 0.2633(3) 0.0529(11) Uani 1 1 d . . . . .
H31A H -0.348460 0.811243 0.287381 0.079 Uiso 1 1 calc GR . . . .
H31B H -0.364700 0.726751 0.258168 0.079 Uiso 1 1 calc GR . . . .
H31C H -0.313500 0.788553 0.213662 0.079 Uiso 1 1 calc GR . . . .
C10 C 0.4699(4) 0.7710(3) 0.5361(3) 0.0594(12) Uani 1 1 d . . . . .
H10A H 0.421260 0.776822 0.570561 0.089 Uiso 1 1 calc GR . . . .
H10B H 0.526947 0.812644 0.542778 0.089 Uiso 1 1 calc GR . . . .
H10C H 0.514465 0.723791 0.546477 0.089 Uiso 1 1 calc GR . . . .
C25 C -0.2162(4) 0.6011(3) 0.0444(2) 0.0569(12) Uani 1 1 d . . . . .
H25A H -0.271739 0.567815 0.059723 0.085 Uiso 1 1 calc GR . . . .
H25B H -0.214619 0.587659 -0.006077 0.085 Uiso 1 1 calc GR . . . .
H25C H -0.243407 0.652884 0.044629 0.085 Uiso 1 1 calc GR . . . .
C22 C -0.0870(3) 0.5929(2) 0.10005(19) 0.0344(8) Uani 1 1 d . . . . .
C30 C -0.1860(4) 0.7307(3) 0.3925(2) 0.0506(10) Uani 1 1 d . . . . .
H30A H -0.104113 0.719345 0.423791 0.076 Uiso 1 1 calc GR . . . .
H30B H -0.237036 0.686444 0.389137 0.076 Uiso 1 1 calc GR . . . .
H30C H -0.218905 0.772012 0.414780 0.076 Uiso 1 1 calc GR . . . .
C11 C 0.3152(5) 0.8457(2) 0.4385(3) 0.0679(14) Uani 1 1 d . . . . .
H11A H 0.262665 0.846626 0.386886 0.102 Uiso 1 1 calc GR . . . .
H11B H 0.372575 0.887202 0.446381 0.102 Uiso 1 1 calc GR . . . .
H11C H 0.266286 0.850525 0.472961 0.102 Uiso 1 1 calc GR . . . .
C35 C 0.3081(5) 0.8419(3) 0.1713(3) 0.0618(13) Uani 1 1 d . . . . .
H35A H 0.326486 0.847473 0.123087 0.074 Uiso 1 1 calc R . . . .
H35B H 0.379894 0.856365 0.212545 0.074 Uiso 1 1 calc R . . . .
C16 C 0.2353(4) 0.4915(2) 0.4498(3) 0.0537(9) Uani 1 1 d D U . . .
C33 C 0.1265(5) 0.8425(3) 0.2107(3) 0.0653(14) Uani 1 1 d . . . . .
H33A H 0.122718 0.867676 0.257070 0.078 Uiso 1 1 calc R . . . .
H33B H 0.043176 0.836017 0.177688 0.078 Uiso 1 1 calc R . . . .
C29 C -0.1826(3) 0.7535(2) 0.3124(2) 0.0372(8) Uani 1 1 d . . . . .
C23 C -0.0451(4) 0.5098(2) 0.1017(2) 0.0520(11) Uani 1 1 d . . . . .
H23A H 0.034676 0.504355 0.138023 0.078 Uiso 1 1 calc GR . . . .
H23B H -0.041064 0.495373 0.051963 0.078 Uiso 1 1 calc GR . . . .
H23C H -0.102768 0.477495 0.116112 0.078 Uiso 1 1 calc GR . . . .
C3 C 0.4270(4) 0.5010(3) 0.1252(3) 0.0589(12) Uani 1 1 d . . . . .
H3A H 0.421465 0.447599 0.137439 0.071 Uiso 1 1 calc R . . . .
H3B H 0.418943 0.504801 0.071144 0.071 Uiso 1 1 calc R . . . .
C2 C 0.3221(4) 0.5449(3) 0.1424(2) 0.0507(10) Uani 1 1 d . . . . .
H2A H 0.321819 0.596951 0.124351 0.061 Uiso 1 1 calc R . . . .
H2B H 0.244391 0.521639 0.114903 0.061 Uiso 1 1 calc R . . . .
C5 C 0.5625(4) 0.5345(3) 0.2544(3) 0.0593(12) Uani 1 1 d . . . . .
H5A H 0.565555 0.482800 0.273619 0.071 Uiso 1 1 calc R . . . .
H5B H 0.639135 0.559446 0.281223 0.071 Uiso 1 1 calc R . . . .
C12 C 0.4650(4) 0.7634(3) 0.3994(3) 0.0625(13) Uani 1 1 d . . . . .
H12A H 0.513068 0.717624 0.411040 0.094 Uiso 1 1 calc GR . . . .
H12B H 0.518774 0.806723 0.405846 0.094 Uiso 1 1 calc GR . . . .
H12C H 0.413174 0.761485 0.347639 0.094 Uiso 1 1 calc GR . . . .
C18 C 0.2629(10) 0.4549(5) 0.3821(5) 0.0570(11) Uani 0.516(9) 1 d D U P A 1
H18A H 0.341015 0.472667 0.378733 0.085 Uiso 0.516(9) 1 calc GR . P A 1
H18B H 0.199807 0.468177 0.336216 0.085 Uiso 0.516(9) 1 calc GR . P A 1
H18C H 0.265506 0.400460 0.388182 0.085 Uiso 0.516(9) 1 calc GR . P A 1
C19 C 0.1081(6) 0.4617(4) 0.4514(5) 0.0591(11) Uani 0.641(7) 1 d D U P A 1
H19A H 0.107521 0.407016 0.449390 0.089 Uiso 0.641(7) 1 calc GR . P A 1
H19B H 0.045570 0.481468 0.408238 0.089 Uiso 0.641(7) 1 calc GR . P A 1
H19C H 0.092332 0.478190 0.497595 0.089 Uiso 0.641(7) 1 calc GR . P A 1
C19A C 0.1240(10) 0.4544(6) 0.3909(6) 0.0581(11) Uani 0.359(7) 1 d D U P A 2
H19D H 0.118394 0.401718 0.403823 0.087 Uiso 0.359(7) 1 calc GR . P A 2
H19E H 0.134461 0.457951 0.340945 0.087 Uiso 0.359(7) 1 calc GR . P A 2
H19F H 0.049964 0.480417 0.391449 0.087 Uiso 0.359(7) 1 calc GR . P A 2
C18A C 0.3285(9) 0.4591(5) 0.4141(6) 0.0570(12) Uani 0.484(9) 1 d D U P A 2
H18D H 0.410028 0.469102 0.446652 0.086 Uiso 0.484(9) 1 calc GR . P A 2
H18E H 0.318225 0.482536 0.365246 0.086 Uiso 0.484(9) 1 calc GR . P A 2
H18F H 0.316587 0.405030 0.407572 0.086 Uiso 0.484(9) 1 calc GR . P A 2

loop_
_atom_site_aniso_label
_atom_site_aniso_U_11
_atom_site_aniso_U_22
_atom_site_aniso_U_33
_atom_site_aniso_U_23
_atom_site_aniso_U_13
_atom_site_aniso_U_12
La1 0.02250(10) 0.02794(11) 0.02980(11) 0.00363(8) 0.00990(7) -0.00098(7)
O1 0.0286(12) 0.0414(14) 0.0343(13) 0.0027(11) 0.0113(10) 0.0076(10)
O2 0.0476(15) 0.0361(15) 0.0722(19) 0.0186(14) 0.0303(14) 0.0049(12)
C20 0.0260(16) 0.0298(17) 0.0319(17) 0.0029(14) 0.0093(13) 0.0020(13)
C4 0.037(2) 0.084(3) 0.059(3) 0.008(2) 0.022(2) 0.012(2)
C17 0.165(7) 0.055(3) 0.065(4) 0.023(3) 0.002(4) 0.013(4)
C32 0.058(3) 0.040(2) 0.070(3) -0.019(2) 0.036(2) -0.0087(19)
C21 0.0241(15) 0.0322(18) 0.0280(16) -0.0011(14) 0.0079(13) 0.0006(13)
C27 0.0233(15) 0.0363(19) 0.0273(16) 0.0003(14) 0.0090(13) -0.0065(13)
C28 0.0216(15) 0.0337(18) 0.0303(17) -0.0027(14) 0.0097(13) -0.0019(13)
C6 0.037(2) 0.060(3) 0.044(2) -0.010(2) 0.0069(17) 0.0062(19)
C8 0.0286(16) 0.0361(19) 0.0301(17) -0.0028(15) 0.0067(14) -0.0072(14)
C1 0.0300(17) 0.041(2) 0.044(2) 0.0031(17) 0.0127(16) 0.0069(15)
C13 0.0330(18) 0.043(2) 0.0341(18) -0.0039(16) 0.0118(15) -0.0035(16)
C14 0.0305(18) 0.053(2) 0.0295(18) 0.0039(16) 0.0082(14) -0.0140(16)
C7 0.0283(17) 0.0342(18) 0.0322(18) -0.0008(15) 0.0044(14) -0.0041(14)
C36 0.062(3) 0.041(2) 0.075(3) 0.010(2) 0.040(2) 0.004(2)
C26 0.0269(15) 0.0246(16) 0.0313(17) -0.0007(13) 0.0092(13) -0.0046(13)
C24 0.040(2) 0.044(2) 0.0316(18) 0.0008(16) 0.0155(16) 0.0015(16)
C15 0.0327(18) 0.038(2) 0.0273(17) 0.0054(15) 0.0019(14) -0.0106(15)
C9 0.0376(19) 0.036(2) 0.052(2) -0.0108(18) 0.0173(17) -0.0139(16)
C34 0.065(3) 0.047(3) 0.102(4) 0.018(3) 0.044(3) 0.013(2)
C31 0.041(2) 0.055(3) 0.068(3) -0.005(2) 0.023(2) 0.0121(19)
C10 0.049(2) 0.061(3) 0.062(3) -0.014(2) 0.007(2) -0.028(2)
C25 0.041(2) 0.096(4) 0.032(2) -0.013(2) 0.0074(17) -0.011(2)
C22 0.0346(18) 0.040(2) 0.0298(17) -0.0038(15) 0.0112(15) -0.0001(15)
C30 0.056(2) 0.057(3) 0.048(2) -0.013(2) 0.031(2) -0.004(2)
C11 0.069(3) 0.036(2) 0.102(4) -0.011(3) 0.032(3) -0.014(2)
C35 0.059(3) 0.047(3) 0.091(4) 0.013(2) 0.041(3) 0.005(2)
C16 0.059(2) 0.0357(16) 0.058(2) 0.0106(15) 0.0044(16) -0.0128(15)
C33 0.064(3) 0.050(3) 0.095(4) 0.029(3) 0.044(3) 0.019(2)
C29 0.0336(18) 0.037(2) 0.046(2) -0.0106(17) 0.0204(16) -0.0030(15)
C23 0.074(3) 0.040(2) 0.051(2) -0.0143(19) 0.033(2) -0.006(2)
C3 0.047(2) 0.084(3) 0.049(2) -0.018(2) 0.019(2) 0.012(2)
C2 0.037(2) 0.074(3) 0.041(2) -0.011(2) 0.0109(17) 0.009(2)
C5 0.035(2) 0.081(3) 0.059(3) -0.006(2) 0.009(2) 0.005(2)
C12 0.063(3) 0.054(3) 0.085(3) -0.019(3) 0.045(3) -0.031(2)
C18 0.064(2) 0.0371(19) 0.061(2) 0.0091(18) 0.0037(19) -0.0123(19)
C19 0.061(2) 0.0391(19) 0.066(2) 0.0114(19) 0.002(2) -0.0134(18)
C19A 0.062(2) 0.0375(19) 0.064(2) 0.0092(19) 0.001(2) -0.0121(18)
C18A 0.065(2) 0.037(2) 0.060(2) 0.009(2) 0.005(2) -0.012(2)

loop_
_atom_type_symbol
_atom_type_description
_atom_type_scat_dispersion_real
_atom_type_scat_dispersion_imag
_atom_type_scat_source
C C 0.0033 0.0016 'International Tables Vol C Tables 4.2.6.8 and 6.1.1.4'
H H 0.0000 0.0000 'International Tables Vol C Tables 4.2.6.8 and 6.1.1.4'
La La -0.2871 2.4523 'International Tables Vol C Tables 4.2.6.8 and 6.1.1.4'
O O 0.0106 0.0060 'International Tables Vol C Tables 4.2.6.8 and 6.1.1.4'

loop_
_geom_angle_atom_site_label_1
_geom_angle_atom_site_label_2
_geom_angle_atom_site_label_3
_geom_angle
_geom_angle_site_symmetry_1
_geom_angle_site_symmetry_3
_geom_angle_publ_flag
O1 La1 O2 84.69(9) . . ?
O1 La1 C20 114.11(9) . . ?
O1 La1 C21 91.25(9) . . ?
O1 La1 C27 125.18(9) . . ?
O1 La1 C28 137.86(9) . . ?
O1 La1 C8 105.47(9) . . ?
O1 La1 C13 131.12(10) . . ?
O1 La1 C14 122.42(10) . . ?
O1 La1 C7 85.16(9) . . ?
O1 La1 C26 96.97(9) . . ?
O1 La1 C15 94.09(10) . . ?
O2 La1 C20 80.57(9) . . ?
O2 La1 C21 94.12(9) . . ?
O2 La1 C27 124.68(9) . . ?
O2 La1 C28 97.75(9) . . ?
O2 La1 C8 91.19(10) . . ?
O2 La1 C13 103.81(10) . . ?
O2 La1 C14 132.48(10) . . ?
O2 La1 C7 108.52(9) . . ?
O2 La1 C26 122.44(9) . . ?
O2 La1 C15 136.19(9) . . ?
C20 La1 C28 27.91(9) . . ?
C21 La1 C20 28.08(9) . . ?
C21 La1 C28 46.63(9) . . ?
C21 La1 C8 162.86(9) . . ?
C21 La1 C7 156.59(10) . . ?
C27 La1 C20 46.11(9) . . ?
C27 La1 C21 47.20(9) . . ?
C27 La1 C28 27.89(9) . . ?
C27 La1 C8 117.23(9) . . ?
C27 La1 C13 89.51(9) . . ?
C27 La1 C7 118.33(9) . . ?
C27 La1 C15 91.41(9) . . ?
C8 La1 C20 138.42(10) . . ?
C8 La1 C28 116.48(9) . . ?
C13 La1 C20 114.77(10) . . ?
C13 La1 C21 134.67(9) . . ?
C13 La1 C28 89.38(9) . . ?
C13 La1 C8 28.34(9) . . ?
C13 La1 C7 46.22(10) . . ?
C13 La1 C15 47.02(11) . . ?
C14 La1 C20 114.20(10) . . ?
C14 La1 C21 120.43(9) . . ?
C14 La1 C27 73.87(10) . . ?
C14 La1 C28 86.39(10) . . ?
C14 La1 C8 46.85(10) . . ?
C14 La1 C13 28.68(11) . . ?
C14 La1 C7 46.31(10) . . ?
C14 La1 C15 28.39(11) . . ?
C7 La1 C20 159.79(9) . . ?
C7 La1 C28 132.01(9) . . ?
C7 La1 C8 27.94(10) . . ?
C26 La1 C20 46.28(9) . . ?
C26 La1 C21 28.57(9) . . ?
C26 La1 C27 28.99(9) . . ?
C26 La1 C28 46.65(9) . . ?
C26 La1 C8 141.27(9) . . ?
C26 La1 C13 116.20(9) . . ?
C26 La1 C14 94.45(9) . . ?
C26 La1 C7 129.01(9) . . ?
C26 La1 C15 101.23(9) . . ?
C15 La1 C20 137.09(9) . . ?
C15 La1 C21 129.68(9) . . ?
C15 La1 C28 111.20(10) . . ?
C15 La1 C8 46.89(10) . . ?
C15 La1 C7 28.32(9) . . ?
C1 O1 La1 165.0(2) . . ?
C36 O2 La1 121.9(2) . . ?
C33 O2 La1 131.1(2) . . ?
C33 O2 C36 105.4(3) . . ?
C21 C20 La1 74.48(18) . . ?
C21 C20 C28 109.7(3) . . ?
C28 C20 La1 77.11(18) . . ?
C5 C4 C3 111.1(4) . . ?
C20 C21 La1 77.44(18) . . ?
C20 C21 C22 126.0(3) . . ?
C26 C21 La1 72.79(18) . . ?
C26 C21 C20 106.4(3) . . ?
C26 C21 C22 127.1(3) . . ?
C22 C21 La1 121.5(2) . . ?
C28 C27 La1 79.95(18) . . ?
C28 C27 C26 108.3(3) . . ?
C26 C27 La1 73.91(17) . . ?
C20 C28 La1 74.98(17) . . ?
C20 C28 C29 125.6(3) . . ?
C27 C28 La1 72.16(17) . . ?
C27 C28 C20 106.8(3) . . ?
C27 C28 C29 127.0(3) . . ?
C29 C28 La1 125.1(2) . . ?
C5 C6 C1 113.7(3) . . ?
C13 C8 La1 73.36(19) . . ?
C13 C8 C9 126.7(3) . . ?
C7 C8 La1 75.75(19) . . ?
C7 C8 C13 106.7(3) . . ?
C7 C8 C9 125.7(3) . . ?
C9 C8 La1 124.8(2) . . ?
O1 C1 C6 110.6(3) . . ?
O1 C1 C2 112.8(3) . . ?
C2 C1 C6 109.9(3) . . ?
C8 C13 La1 78.3(2) . . ?
C14 C13 La1 74.8(2) . . ?
C14 C13 C8 108.2(3) . . ?
C13 C14 La1 76.5(2) . . ?
C15 C14 La1 77.4(2) . . ?
C15 C14 C13 108.9(3) . . ?
C8 C7 La1 76.31(19) . . ?
C8 C7 C15 109.5(3) . . ?
C15 C7 La1 74.42(19) . . ?
C35 C36 O2 105.9(3) . . ?
C21 C26 La1 78.64(18) . . ?
C21 C26 C27 108.8(3) . . ?
C27 C26 La1 77.10(18) . . ?
C14 C15 La1 74.2(2) . . ?
C14 C15 C7 106.7(3) . . ?
C14 C15 C16 127.2(3) . . ?
C7 C15 La1 77.26(19) . . ?
C7 C15 C16 125.7(3) . . ?
C16 C15 La1 120.1(2) . . ?
C8 C9 C10 108.0(3) . . ?
C8 C9 C12 110.8(3) . . ?
C11 C9 C8 111.4(3) . . ?
C11 C9 C10 108.4(4) . . ?
C11 C9 C12 109.5(4) . . ?
C12 C9 C10 108.5(4) . . ?
C33 C34 C35 106.2(4) . . ?
C21 C22 C24 111.3(3) . . ?
C21 C22 C25 108.2(3) . . ?
C21 C22 C23 109.9(3) . . ?
C24 C22 C25 108.9(3) . . ?
C24 C22 C23 109.0(3) . . ?
C23 C22 C25 109.6(3) . . ?
C36 C35 C34 103.0(4) . . ?
C17 C16 C15 108.8(4) . . ?
C17 C16 C18 118.8(6) . . ?
C17 C16 C19 99.2(5) . . ?
C17 C16 C19A 132.6(6) . . ?
C17 C16 C18A 92.6(6) . . ?
C15 C16 C19 109.3(4) . . ?
C15 C16 C19A 112.1(5) . . ?
C18 C16 C15 112.5(4) . . ?
C18 C16 C19 107.1(6) . . ?
C18A C16 C15 111.0(5) . . ?
C18A C16 C19A 94.2(7) . . ?
O2 C33 C34 109.4(4) . . ?
C32 C29 C31 108.4(3) . . ?
C32 C29 C30 108.8(3) . . ?
C28 C29 C32 111.8(3) . . ?
C28 C29 C31 108.2(3) . . ?
C28 C29 C30 111.0(3) . . ?
C30 C29 C31 108.6(3) . . ?
C4 C3 C2 111.3(4) . . ?
C1 C2 C3 112.2(3) . . ?
C6 C5 C4 112.8(4) . . ?

loop_
_geom_bond_atom_site_label_1
_geom_bond_atom_site_label_2
_geom_bond_distance
_geom_bond_site_symmetry_2
_geom_bond_publ_flag
La1 O1 2.169(2) . ?
La1 O2 2.608(3) . ?
La1 C20 2.922(3) . ?
La1 C21 2.885(3) . ?
La1 C27 2.851(3) . ?
La1 C28 2.949(3) . ?
La1 C8 2.919(3) . ?
La1 C13 2.856(3) . ?
La1 C14 2.834(3) . ?
La1 C7 2.912(3) . ?
La1 C26 2.811(3) . ?
La1 C15 2.875(3) . ?
O1 C1 1.405(4) . ?
O2 C36 1.481(5) . ?
O2 C33 1.431(5) . ?
C20 C21 1.409(5) . ?
C20 C28 1.416(4) . ?
C4 C3 1.514(6) . ?
C4 C5 1.502(6) . ?
C17 C16 1.491(7) . ?
C32 C29 1.528(5) . ?
C21 C26 1.407(4) . ?
C21 C22 1.523(4) . ?
C27 C28 1.401(5) . ?
C27 C26 1.418(4) . ?
C28 C29 1.527(5) . ?
C6 C1 1.513(5) . ?
C6 C5 1.483(5) . ?
C8 C13 1.415(5) . ?
C8 C7 1.408(5) . ?
C8 C9 1.525(5) . ?
C1 C2 1.507(5) . ?
C13 C14 1.409(5) . ?
C14 C15 1.401(5) . ?
C7 C15 1.416(5) . ?
C36 C35 1.478(6) . ?
C24 C22 1.524(5) . ?
C15 C16 1.530(5) . ?
C9 C10 1.540(6) . ?
C9 C11 1.519(6) . ?
C9 C12 1.531(5) . ?
C34 C35 1.516(6) . ?
C34 C33 1.460(6) . ?
C31 C29 1.542(5) . ?
C25 C22 1.530(5) . ?
C22 C23 1.531(5) . ?
C30 C29 1.534(5) . ?
C16 C18 1.511(7) . ?
C16 C19 1.546(7) . ?
C16 C19A 1.545(7) . ?
C16 C18A 1.512(7) . ?
C3 C2 1.527(5) . ?
